data_4022513
loop_
_publ_author_name
'Atsushi Wakamiya'
'Daisuke Yamazaki'
'Tohru Nishinaga'
'Toshikazu Kitagawa'
'Koichi Komatsu'

_publ_contact_author_address
;
    Institute for Chemical Research, Kyoto University, Gokasho, Uji, 
    Kyoto 611-0011, Japan. 
;
_publ_contact_author_email ' komatsu@scl.kyoto-u.ac.jp'
_publ_contact_author_fax ' +81-774-38-3178 '
_publ_contact_author_name ' Koichi Komatsu '
_publ_contact_author_phone ' +81-774-38-3172 '
_publ_section_title
;
 Synthesis and Properties of Novel Oligothiophenes Surrounded
 by Bicyclo[2.2.2]octene Frameworks
;
_journal_name_full 'Journal of Organic Chemistry'
_journal_page_first 8305
_journal_page_last 8314
_journal_paper_doi 10.1021/jo034754i
_journal_volume 68
_journal_year 2003
_chemical_formula_sum 'C30 H32 S3'
_chemical_formula_weight 488.74
_chemical_name_common Bis(bicyclo[2.2.2]octeno)bicyclo[2.2.2]octanoterthiophene
_space_group_IT_number 14
_symmetry_cell_setting monoclinic
_symmetry_space_group_name_Hall '-P 2yn'
_symmetry_space_group_name_H-M 'P 1 21/n 1'
_atom_sites_solution_hydrogens geom
_atom_sites_solution_primary direct
_atom_sites_solution_secondary difmap
_audit_creation_date ' May 2 2003 '
_audit_creation_method SHELXL-97
_cell_angle_alpha 90.00
_cell_angle_beta 96.436(2)
_cell_angle_gamma 90.00
_cell_formula_units_Z 4
_cell_length_a 13.1988(8)
_cell_length_b 10.1717(7)
_cell_length_c 17.8654(11)
_cell_measurement_temperature 100(2)
_cell_volume 2383.4(3)
_computing_cell_refinement 'Bruker SMART'
_computing_data_collection 'Bruker SMART'
_computing_data_reduction 'Bruker SHELXTL'
_computing_molecular_graphics 'Bruker SHELXTL'
_computing_publication_material 'Bruker SHELXTL'
_computing_structure_refinement 'SHELXL-97 (Sheldrick, 1997)'
_computing_structure_solution 'SHELXS-97 (Sheldrick, 1990)'
_diffrn_ambient_temperature 100(2)
_diffrn_measured_fraction_theta_full 0.994
_diffrn_measured_fraction_theta_max 0.994
_diffrn_measurement_device_type 'CCD area detector'
_diffrn_measurement_method 'phi and omega scans'
_diffrn_radiation_monochromator graphite
_diffrn_radiation_source 'fine-focus sealed tube'
_diffrn_radiation_type MoK\a
_diffrn_radiation_wavelength 0.71073
_diffrn_reflns_av_R_equivalents 0.0403
_diffrn_reflns_av_sigmaI/netI 0.0529
_diffrn_reflns_limit_h_max 17
_diffrn_reflns_limit_h_min -11
_diffrn_reflns_limit_k_max 13
_diffrn_reflns_limit_k_min -11
_diffrn_reflns_limit_l_max 23
_diffrn_reflns_limit_l_min -23
_diffrn_reflns_number 16015
_diffrn_reflns_theta_full 27.50
_diffrn_reflns_theta_max 27.50
_diffrn_reflns_theta_min 1.82
_exptl_absorpt_coefficient_mu 0.329
_exptl_absorpt_correction_type empirical(SADABS)
_exptl_crystal_colour colorless
_exptl_crystal_density_diffrn 1.362
_exptl_crystal_density_method 'not measured'
_exptl_crystal_description prism
_exptl_crystal_F_000 1040
_exptl_crystal_size_max 0.20
_exptl_crystal_size_mid 0.20
_exptl_crystal_size_min 0.10
_refine_diff_density_max 0.383
_refine_diff_density_min -0.226
_refine_diff_density_rms 0.055
_refine_ls_extinction_method none
_refine_ls_goodness_of_fit_ref 0.927
_refine_ls_hydrogen_treatment mixed
_refine_ls_matrix_type full
_refine_ls_number_parameters 336
_refine_ls_number_reflns 5443
_refine_ls_number_restraints 0
_refine_ls_restrained_S_all 0.927
_refine_ls_R_factor_all 0.0536
_refine_ls_R_factor_gt 0.0392
_refine_ls_shift/su_max 0.001
_refine_ls_shift/su_mean 0.000
_refine_ls_structure_factor_coef Fsqd
_refine_ls_weighting_details 'calc w=1/[\s^2^(Fo^2^)+(0.0442P)^2^+0.0000P] where P=(Fo^2^+2Fc^2^)/3'
_refine_ls_weighting_scheme calc
_refine_ls_wR_factor_gt 0.0843
_refine_ls_wR_factor_ref 0.0879
_reflns_number_gt 4188
_reflns_number_total 5443
_reflns_threshold_expression >2sigma(I)
_cod_data_source_file jo034754isi20030609_104045.cif
_cod_data_source_block 1(3T)
_cod_depositor_comments
;
The following automatic conversions were performed:
'_symmetry_cell_setting' value 'Monoclinic' changed to 'monoclinic'
according to '/home/saulius/struct/CIF-dictionaries/cif_core.dic'
dictionary named 'cif_core.dic' version 2.4.1 from 2010-06-29.

Automatic conversion script
Id: cif_fix_enum 1527 2010-12-29 10:47:43Z saulius 
;
_cod_original_sg_symbol_H-M 'P 21/n'
_cod_database_code 4022513

loop_
_symmetry_equiv_pos_as_xyz
'x, y, z'
'-x+1/2, y+1/2, -z+1/2'
'-x, -y, -z'
'x-1/2, -y-1/2, z-1/2'

loop_
_atom_site_label
_atom_site_type_symbol
_atom_site_fract_x
_atom_site_fract_y
_atom_site_fract_z
_atom_site_U_iso_or_equiv
_atom_site_adp_type
_atom_site_occupancy
_atom_site_symmetry_multiplicity
_atom_site_calc_flag
_atom_site_refinement_flags
_atom_site_disorder_assembly
_atom_site_disorder_group
S1 S 0.86401(4) 1.10416(6) 0.23098(4) 0.0200(2) Uani 0.807(3) 1 d P A 1
C4 C 0.8811(3) 0.9691(4) 0.1130(2) 0.0248(9) Uani 0.807(3) 1 d P A 1
H4 H 0.8658 0.9154 0.0697 0.030 Uiso 0.807(3) 1 calc PR A 1
S11 S 0.8799(3) 0.9366(4) 0.0897(2) 0.0201(10) Uani 0.193(3) 1 d P A 2
C44 C 0.8647(16) 1.0671(18) 0.1977(10) 0.080(8) Uani 0.193(3) 1 d P A 2
H44 H 0.8344 1.1090 0.2372 0.096 Uiso 0.193(3) 1 calc PR A 2
S3 S 0.46334(5) 0.62998(5) 0.06878(3) 0.0196(2) Uani 0.839(2) 1 d P B 3
C10 C 0.3526(3) 0.8312(3) 0.0335(2) 0.0234(7) Uani 0.839(2) 1 d P B 3
H10 H 0.3308 0.9196 0.0254 0.028 Uiso 0.839(2) 1 calc PR B 3
S33 S 0.3312(4) 0.8788(4) 0.0252(3) 0.0232(10) Uani 0.161(2) 1 d P B 4
C50 C 0.4230(14) 0.680(2) 0.0634(9) 0.099(11) Uani 0.161(2) 1 d P B 4
H50 H 0.4729 0.6256 0.0908 0.118 Uiso 0.161(2) 1 calc PR B 4
S2 S 0.65580(3) 0.84484(4) 0.09487(2) 0.02223(11) Uani 1 1 d . . .
C6 C 0.61833(11) 1.05782(16) 0.16278(9) 0.0189(3) Uani 1 1 d . . .
C22 C 0.43349(12) 1.07713(16) 0.16010(9) 0.0204(3) Uani 1 1 d . . .
H22 H 0.3675 1.0326 0.1427 0.025 Uiso 1 1 calc R . .
C20 C 0.54244(12) 1.27882(17) 0.15005(10) 0.0237(4) Uani 1 1 d . . .
H20A H 0.5771 1.2971 0.1048 0.028 Uiso 1 1 calc R . .
H20B H 0.5329 1.3634 0.1758 0.028 Uiso 1 1 calc R . .
C7 C 0.52209(12) 1.00044(16) 0.13755(9) 0.0192(3) Uani 1 1 d . . .
C12 C 0.33923(13) 0.60853(17) 0.02888(9) 0.0233(4) Uani 1 1 d . . .
C13 C 1.08136(14) 1.14241(19) 0.23197(10) 0.0306(4) Uani 1 1 d . . .
H13 H 1.0753 1.1972 0.2777 0.037 Uiso 1 1 calc R . .
C9 C 0.44602(13) 0.80042(17) 0.06577(9) 0.0194(3) Uani 1 1 d . . .
C2 C 0.98208(12) 1.01234(16) 0.13740(9) 0.0235(4) Uani 1 1 d . . .
C18 C 1.12606(13) 1.13647(17) 0.09773(10) 0.0284(4) Uani 1 1 d . . .
H18A H 1.0838 1.1764 0.0543 0.034 Uiso 1 1 calc R A .
H18B H 1.1972 1.1310 0.0853 0.034 Uiso 1 1 calc R . .
C25 C 0.28103(13) 0.48532(17) 0.00931(9) 0.0267(4) Uani 1 1 d . B .
H25 H 0.3229 0.4053 0.0234 0.032 Uiso 1 1 calc R . .
C19 C 0.60900(12) 1.18621(16) 0.20343(9) 0.0210(4) Uani 1 1 d . . .
H19 H 0.6775 1.2256 0.2192 0.025 Uiso 1 1 calc R . .
C1 C 0.98058(12) 1.08703(17) 0.20009(9) 0.0235(4) Uani 1 1 d . A .
C28 C 0.18078(13) 0.70182(17) -0.02347(10) 0.0279(4) Uani 1 1 d . . .
H28 H 0.1454 0.7875 -0.0354 0.034 Uiso 1 1 calc R B .
C11 C 0.28840(13) 0.72206(17) 0.01211(9) 0.0239(4) Uani 1 1 d . B .
C23 C 0.43748(12) 1.21494(16) 0.12629(9) 0.0226(4) Uani 1 1 d . . .
H23A H 0.3830 1.2700 0.1438 0.027 Uiso 1 1 calc R . .
H23B H 0.4256 1.2094 0.0707 0.027 Uiso 1 1 calc R . .
C21 C 0.55121(13) 1.15864(18) 0.27172(9) 0.0267(4) Uani 1 1 d . . .
H21A H 0.5384 1.2424 0.2973 0.032 Uiso 1 1 calc R . .
H21B H 0.5933 1.1020 0.3080 0.032 Uiso 1 1 calc R . .
C27 C 0.24613(14) 0.49005(17) -0.07572(10) 0.0290(4) Uani 1 1 d . . .
H27A H 0.2030 0.4126 -0.0905 0.035 Uiso 1 1 calc R B .
H27B H 0.3063 0.4875 -0.1042 0.035 Uiso 1 1 calc R . .
C5 C 0.69943(12) 0.98490(16) 0.14452(9) 0.0198(3) Uani 1 1 d . A .
C24 C 0.44876(13) 1.08979(18) 0.24673(9) 0.0260(4) Uani 1 1 d . . .
H24A H 0.4483 1.0014 0.2699 0.031 Uiso 1 1 calc R . .
H24B H 0.3921 1.1414 0.2639 0.031 Uiso 1 1 calc R . .
C15 C 1.12179(14) 1.22301(18) 0.16845(10) 0.0308(4) Uani 1 1 d . A .
H15A H 1.1908 1.2566 0.1858 0.037 Uiso 1 1 calc R . .
H15B H 1.0766 1.2993 0.1558 0.037 Uiso 1 1 calc R . .
C3 C 0.80849(12) 1.00931(17) 0.15545(10) 0.0198(3) Uani 1 1 d . . .
C16 C 1.08617(13) 0.99727(17) 0.11259(10) 0.0288(4) Uani 1 1 d . A .
H16 H 1.0845 0.9406 0.0667 0.035 Uiso 1 1 calc R . .
C17 C 1.15443(13) 0.93762(19) 0.17925(12) 0.0384(5) Uani 1 1 d . . .
H17A H 1.2251 0.9293 0.1661 0.046 Uiso 1 1 calc R A .
H17B H 1.1295 0.8487 0.1903 0.046 Uiso 1 1 calc R . .
C26 C 0.18469(14) 0.49036(19) 0.05053(11) 0.0345(5) Uani 1 1 d . . .
H26A H 0.2043 0.4839 0.1055 0.041 Uiso 1 1 calc R B .
H26B H 0.1401 0.4147 0.0348 0.041 Uiso 1 1 calc R . .
C29 C 0.18485(14) 0.61776(17) -0.09473(10) 0.0301(4) Uani 1 1 d . B .
H29A H 0.2173 0.6688 -0.1328 0.036 Uiso 1 1 calc R . .
H29B H 0.1147 0.5952 -0.1164 0.036 Uiso 1 1 calc R . .
C30 C 0.12602(14) 0.61987(18) 0.03233(11) 0.0345(4) Uani 1 1 d . B .
H30A H 0.0556 0.6001 0.0101 0.041 Uiso 1 1 calc R . .
H30B H 0.1223 0.6706 0.0792 0.041 Uiso 1 1 calc R . .
C8 C 0.52854(12) 0.88563(16) 0.09903(9) 0.0198(3) Uani 1 1 d . B .
C14 C 1.15345(14) 1.0256(2) 0.24931(11) 0.0404(5) Uani 1 1 d . A .
H14A H 1.1309 0.9735 0.2912 0.048 Uiso 1 1 calc R . .
H14B H 1.2232 1.0581 0.2652 0.048 Uiso 1 1 calc R . .

loop_
_atom_site_aniso_label
_atom_site_aniso_U_11
_atom_site_aniso_U_22
_atom_site_aniso_U_33
_atom_site_aniso_U_23
_atom_site_aniso_U_13
_atom_site_aniso_U_12
S1 0.0153(3) 0.0248(3) 0.0197(4) 0.0012(3) 0.0008(2) -0.0017(2)
C4 0.0287(16) 0.019(2) 0.026(2) -0.0027(13) 0.0013(15) 0.0022(13)
S11 0.0168(13) 0.021(2) 0.023(2) 0.0008(14) 0.0048(13) 0.0038(12)
C44 0.16(2) 0.063(11) 0.024(7) 0.012(7) 0.059(10) 0.055(11)
S3 0.0203(4) 0.0152(3) 0.0220(3) -0.0021(2) -0.0035(2) -0.0011(2)
C10 0.0301(18) 0.0132(16) 0.0275(15) -0.0008(13) 0.0055(12) 0.0013(12)
S33 0.021(2) 0.018(2) 0.0288(18) -0.0046(17) -0.0031(14) -0.0067(16)
C50 0.065(13) 0.17(2) 0.066(11) 0.060(13) 0.021(10) 0.128(18)
S2 0.0202(2) 0.0179(2) 0.0280(2) -0.00483(17) 0.00028(16) 0.00207(16)
C6 0.0181(8) 0.0175(8) 0.0204(8) 0.0003(7) -0.0005(6) 0.0001(6)
C22 0.0155(8) 0.0202(9) 0.0252(8) -0.0047(7) 0.0005(6) -0.0016(6)
C20 0.0218(9) 0.0187(9) 0.0306(9) -0.0023(7) 0.0031(7) 0.0011(7)
C7 0.0194(8) 0.0171(8) 0.0205(8) 0.0010(7) 0.0001(6) 0.0000(6)
C12 0.0215(9) 0.0265(10) 0.0211(8) 0.0005(7) -0.0013(7) -0.0056(7)
C13 0.0326(10) 0.0338(11) 0.0251(9) 0.0030(8) 0.0024(7) -0.0076(8)
C9 0.0231(9) 0.0138(8) 0.0213(8) -0.0002(7) 0.0024(7) 0.0002(7)
C2 0.0215(9) 0.0186(9) 0.0300(9) 0.0047(7) 0.0012(7) 0.0010(7)
C18 0.0262(9) 0.0277(10) 0.0326(10) 0.0045(8) 0.0099(7) -0.0018(7)
C25 0.0280(10) 0.0177(9) 0.0317(10) 0.0023(7) -0.0085(7) -0.0022(7)
C19 0.0154(8) 0.0197(9) 0.0272(9) -0.0046(7) -0.0003(6) -0.0013(6)
C1 0.0204(9) 0.0231(9) 0.0277(9) 0.0084(7) 0.0061(7) 0.0018(7)
C28 0.0264(9) 0.0165(9) 0.0401(10) 0.0012(8) 0.0005(8) 0.0009(7)
C11 0.0278(9) 0.0197(9) 0.0249(9) -0.0021(7) 0.0058(7) -0.0049(7)
C23 0.0189(8) 0.0214(9) 0.0268(9) -0.0025(7) -0.0009(7) 0.0044(7)
C21 0.0252(9) 0.0308(10) 0.0236(9) -0.0042(8) -0.0002(7) 0.0015(7)
C27 0.0329(10) 0.0194(9) 0.0318(10) -0.0052(8) -0.0095(8) 0.0009(7)
C5 0.0196(8) 0.0176(8) 0.0215(8) -0.0021(7) -0.0007(6) -0.0001(6)
C24 0.0276(9) 0.0258(10) 0.0257(9) -0.0019(7) 0.0070(7) -0.0013(7)
C15 0.0318(10) 0.0293(10) 0.0315(10) 0.0046(8) 0.0040(8) -0.0089(8)
C3 0.0213(9) 0.0173(9) 0.0197(9) -0.0010(7) -0.0019(7) 0.0020(6)
C16 0.0264(9) 0.0229(10) 0.0386(10) 0.0006(8) 0.0104(8) 0.0010(7)
C17 0.0164(9) 0.0322(11) 0.0678(14) 0.0205(10) 0.0100(9) 0.0030(7)
C26 0.0323(11) 0.0302(11) 0.0388(11) 0.0078(9) -0.0053(8) -0.0144(8)
C29 0.0321(10) 0.0230(10) 0.0321(10) 0.0027(8) -0.0097(8) -0.0008(7)
C30 0.0260(10) 0.0311(11) 0.0470(12) -0.0017(9) 0.0061(8) -0.0072(8)
C8 0.0182(8) 0.0185(8) 0.0221(8) -0.0004(7) 0.0003(6) -0.0002(6)
C14 0.0235(10) 0.0488(13) 0.0466(12) 0.0231(10) -0.0054(8) -0.0092(9)

loop_
_atom_type_symbol
_atom_type_description
_atom_type_scat_dispersion_real
_atom_type_scat_dispersion_imag
_atom_type_scat_source
C C 0.0033 0.0016 'International Tables Vol C Tables 4.2.6.8 and 6.1.1.4'
H H 0.0000 0.0000 'International Tables Vol C Tables 4.2.6.8 and 6.1.1.4'
S S 0.1246 0.1234 'International Tables Vol C Tables 4.2.6.8 and 6.1.1.4'

loop_
_geom_angle_atom_site_label_1
_geom_angle_atom_site_label_2
_geom_angle_atom_site_label_3
_geom_angle
C1 S1 C3 90.53(8)
C3 C4 C2 115.6(3)
C2 S11 C3 85.89(19)
C3 C44 C1 130.3(12)
C12 S3 C9 89.88(8)
C9 C10 C11 115.2(2)
C11 S33 C9 83.7(2)
C9 C50 C12 133.5(11)
C8 S2 C5 92.80(8)
C5 C6 C7 113.28(14)
C5 C6 C19 133.78(14)
C7 C6 C19 112.93(13)
C7 C22 C23 107.98(13)
C7 C22 C24 107.15(13)
C23 C22 C24 108.24(13)
C19 C20 C23 110.10(13)
C8 C7 C6 114.01(14)
C8 C7 C22 132.59(15)
C6 C7 C22 113.38(14)
C11 C12 C50 90.2(7)
C11 C12 C25 115.87(15)
C50 C12 C25 153.5(7)
C11 C12 S3 114.08(13)
C50 C12 S3 24.4(7)
C25 C12 S3 130.05(14)
C1 C13 C14 106.87(15)
C1 C13 C15 106.61(14)
C14 C13 C15 107.62(15)
C50 C9 C10 90.4(7)
C50 C9 C8 138.8(7)
C10 C9 C8 130.1(2)
C50 C9 S3 21.3(7)
C10 C9 S3 110.86(17)
C8 C9 S3 119.04(12)
C50 C9 S33 103.3(7)
C10 C9 S33 12.9(2)
C8 C9 S33 117.21(18)
S3 C9 S33 123.74(17)
C1 C2 C4 109.0(2)
C1 C2 C16 113.62(15)
C4 C2 C16 137.3(2)
C1 C2 S11 125.79(19)
C4 C2 S11 16.81(19)
C16 C2 S11 120.57(19)
C16 C18 C15 109.71(14)
C12 C25 C27 107.14(14)
C12 C25 C26 106.93(14)
C27 C25 C26 107.41(14)
C6 C19 C21 107.43(13)
C6 C19 C20 107.64(13)
C21 C19 C20 107.67(13)
C2 C1 C13 115.50(15)
C2 C1 C44 90.6(8)
C13 C1 C44 153.9(8)
C2 C1 S1 115.03(13)
C13 C1 S1 129.46(14)
C44 C1 S1 24.5(8)
C11 C28 C29 107.86(14)
C11 C28 C30 106.86(14)
C29 C28 C30 107.28(15)
C12 C11 C10 109.9(2)
C12 C11 C28 113.48(15)
C10 C11 C28 136.6(2)
C12 C11 S33 128.5(2)
C10 C11 S33 18.53(18)
C28 C11 S33 118.1(2)
C22 C23 C20 110.26(13)
C19 C21 C24 110.49(13)
C25 C27 C29 109.53(14)
C6 C5 C3 131.60(15)
C6 C5 S2 109.95(11)
C3 C5 S2 118.33(12)
C22 C24 C21 109.85(13)
C13 C15 C18 110.23(15)
C44 C3 C4 94.4(7)
C44 C3 C5 136.7(7)
C4 C3 C5 128.9(2)
C44 C3 S11 107.4(7)
C4 C3 S11 13.0(2)
C5 C3 S11 115.94(19)
C44 C3 S1 15.3(7)
C4 C3 S1 109.74(19)
C5 C3 S1 121.38(13)
S11 C3 S1 122.68(17)
C2 C16 C17 106.79(14)
C2 C16 C18 107.38(14)
C17 C16 C18 108.30(15)
C16 C17 C14 110.08(15)
C25 C26 C30 110.44(14)
C28 C29 C27 110.52(14)
C28 C30 C26 109.71(15)
C7 C8 C9 128.77(15)
C7 C8 S2 109.94(12)
C9 C8 S2 121.27(12)
C13 C14 C17 110.36(15)

loop_
_geom_bond_atom_site_label_1
_geom_bond_atom_site_label_2
_geom_bond_distance
S1 C1 1.7007(17)
S1 C3 1.7512(18)
C4 C3 1.351(4)
C4 C2 1.425(4)
S11 C2 1.698(5)
S11 C3 1.750(4)
C44 C3 1.16(3)
C44 C1 1.54(2)
S3 C12 1.7256(17)
S3 C9 1.7487(18)
C10 C9 1.338(4)
C10 C11 1.423(4)
S33 C11 1.699(5)
S33 C9 1.792(5)
C50 C9 1.27(3)
C50 C12 1.40(2)
S2 C8 1.7398(16)
S2 C5 1.7416(16)
C6 C5 1.371(2)
C6 C7 1.424(2)
C6 C19 1.506(2)
C22 C7 1.498(2)
C22 C23 1.530(2)
C22 C24 1.544(2)
C20 C19 1.543(2)
C20 C23 1.546(2)
C7 C8 1.363(2)
C12 C11 1.352(2)
C12 C25 1.491(2)
C13 C1 1.497(2)
C13 C14 1.532(3)
C13 C15 1.543(2)
C9 C8 1.465(2)
C2 C1 1.355(2)
C2 C16 1.498(2)
C18 C16 1.544(2)
C18 C15 1.546(2)
C25 C27 1.538(2)
C25 C26 1.540(3)
C19 C21 1.535(2)
C28 C11 1.504(2)
C28 C29 1.540(2)
C28 C30 1.540(2)
C21 C24 1.544(2)
C27 C29 1.548(2)
C5 C3 1.452(2)
C16 C17 1.535(3)
C17 C14 1.540(3)
C26 C30 1.544(3)

loop_
_geom_torsion_atom_site_label_1
_geom_torsion_atom_site_label_2
_geom_torsion_atom_site_label_3
_geom_torsion_atom_site_label_4
_geom_torsion
C4 C3 C5 S2 25.8(3)
C4 C3 C5 C6 -149.7(3)
S2 C5 C3 S1 -155.14(10)
C10 C9 C8 C7 34.4(3)
